data_4508226
loop_
_publ_author_name
'Braun, Doris E.'
'Bhardwaj, Rajni M.'
'Arlin, Jean-Baptiste'
'Florence, Alastair J.'
'Kahlenberg, Volker'
'Griesser, Ulrich J.'
'Tocher, Derek A.'
'Price, Sarah L.'

_publ_section_title
;
 Absorbing a Little Water: The Structural, Thermodynamic, and Kinetic
 Relationship between Pyrogallol and Its Tetarto-Hydrate.
;
_journal_issue 9
_journal_name_full 'Crystal growth &amp; design'
_journal_page_first 4071
_journal_page_last 4083
_journal_paper_doi 10.1021/cg4009015
_journal_volume 13
_journal_year 2013
_chemical_formula_moiety 'C6 H6 O3'
_chemical_formula_sum 'C6 H6 O3'
_chemical_formula_weight 126.11
_chemical_name_systematic 1,3,5-trihydroxybenzene
_space_group_IT_number 14
_symmetry_cell_setting monoclinic
_symmetry_Int_Tables_number 14
_symmetry_space_group_name_Hall '-P 2yn'
_symmetry_space_group_name_H-M 'P 1 21/n 1'
_atom_sites_solution_hydrogens geom
_atom_sites_solution_primary direct
_atom_sites_solution_secondary difmap
_audit_conform_dict_location ftp://ftp.iucr.org/pub/cif_core.dic
_audit_conform_dict_name cif_core.dic
_audit_conform_dict_version 2.4
_audit_creation_date 2012-04-26T15:40:20-00:00
_audit_creation_method 'WinGX routine CIF_UPDATE'
_cell_angle_alpha 90
_cell_angle_beta 115.478(6)
_cell_angle_gamma 90
_cell_formula_units_Z 4
_cell_length_a 12.1207(6)
_cell_length_b 3.80651(13)
_cell_length_c 13.1647(6)
_cell_measurement_reflns_used 2409
_cell_measurement_temperature 173(2)
_cell_measurement_theta_max 29.1509
_cell_measurement_theta_min 3.1126
_cell_measurement_wavelength 0.71073
_cell_volume 548.32(5)
_computing_cell_refinement
;
        CrysAlis RED, Oxford Diffraction Ltd.,
        Version 1.171.32.24 (release 21-04-2008 CrysAlis171 .NET)
        (compiled Apr 21 2008,18:23:10)
;
_computing_data_collection
;
        CrysAlis CCD, Oxford Diffraction Ltd.,
        Version 1.171.32.24 (release 21-04-2008 CrysAlis171 .NET)
        (compiled Apr 21 2008,18:23:10)
;
_computing_data_reduction
;
        CrysAlis RED, Oxford Diffraction Ltd.,
        Version 1.171.32.24 (release 21-04-2008 CrysAlis171 .NET)
        (compiled Apr 21 2008,18:23:10)
;
_computing_molecular_graphics 'Ortep-3 for Windows (Farrugia, 1997)'
_computing_publication_material 'WinGX publication routines (Farrugia, 1999)'
_computing_structure_refinement 'SHELXL-97 (Sheldrick, 1997)'
_computing_structure_solution 'SIR2002 (Burla et al., 2003)'
_diffrn_ambient_temperature 173(2)
_diffrn_measured_fraction_theta_full 0.992
_diffrn_measured_fraction_theta_max 0.992
_diffrn_radiation_monochromator graphite
_diffrn_radiation_type MoK\a
_diffrn_radiation_wavelength 0.71073
_diffrn_reflns_av_R_equivalents 0.026
_diffrn_reflns_av_unetI/netI 0.0201
_diffrn_reflns_limit_h_max 14
_diffrn_reflns_limit_h_min -14
_diffrn_reflns_limit_k_max 4
_diffrn_reflns_limit_k_min -4
_diffrn_reflns_limit_l_max 15
_diffrn_reflns_limit_l_min -15
_diffrn_reflns_number 3593
_diffrn_reflns_theta_full 24.99
_diffrn_reflns_theta_max 24.99
_diffrn_reflns_theta_min 3.43
_exptl_absorpt_coefficient_mu 0.124
_exptl_absorpt_correction_type none
_exptl_crystal_colour colourless
_exptl_crystal_density_diffrn 1.528
_exptl_crystal_density_method 'not measured'
_exptl_crystal_description 'thin plate'
_exptl_crystal_F_000 264
_exptl_crystal_size_max 0.48
_exptl_crystal_size_mid 0.2
_exptl_crystal_size_min 0.02
_refine_diff_density_max 0.186
_refine_diff_density_min -0.18
_refine_diff_density_rms 0.038
_refine_ls_extinction_method none
_refine_ls_goodness_of_fit_ref 1.029
_refine_ls_hydrogen_treatment mixed
_refine_ls_matrix_type full
_refine_ls_number_parameters 85
_refine_ls_number_reflns 964
_refine_ls_number_restraints 0
_refine_ls_restrained_S_all 1.029
_refine_ls_R_factor_all 0.0445
_refine_ls_R_factor_gt 0.0334
_refine_ls_shift/su_max 0
_refine_ls_shift/su_mean 0
_refine_ls_structure_factor_coef Fsqd
_refine_ls_weighting_details 'calc w=1/[\s^2^(Fo^2^)+(0.0450P)^2^+0.1890P] where P=(Fo^2^+2Fc^2^)/3'
_refine_ls_weighting_scheme calc
_refine_ls_wR_factor_gt 0.08
_refine_ls_wR_factor_ref 0.0845
_reflns_number_gt 813
_reflns_number_total 964
_reflns_threshold_expression >2sigma(I)
_cod_data_source_file cg4009015_si_002.cif
_cod_data_source_block pyrogallol
_cod_database_code 4508226

loop_
_symmetry_equiv_pos_as_xyz
'x, y, z'
'-x+1/2, y+1/2, -z+1/2'
'-x, -y, -z'
'x-1/2, -y-1/2, z-1/2'

loop_
_atom_site_label
_atom_site_type_symbol
_atom_site_fract_x
_atom_site_fract_y
_atom_site_fract_z
_atom_site_U_iso_or_equiv
_atom_site_adp_type
_atom_site_occupancy
_atom_site_symmetry_multiplicity
_atom_site_calc_flag
_atom_site_refinement_flags
O1 O 0.58690(11) 0.2441(3) 0.45715(9) 0.0329(3) Uani 1 1 d .
O2 O 0.36452(10) 0.5346(3) 0.32928(9) 0.0248(3) Uani 1 1 d .
O3 O 0.28489(10) 0.6072(3) 0.10267(9) 0.0249(3) Uani 1 1 d .
C1 C 0.55181(14) 0.2655(4) 0.34333(12) 0.0218(4) Uani 1 1 d .
C2 C 0.43859(14) 0.4166(4) 0.28113(12) 0.0198(3) Uani 1 1 d .
C3 C 0.39585(13) 0.4505(4) 0.16546(12) 0.0204(4) Uani 1 1 d .
C4 C 0.46431(14) 0.3258(4) 0.11196(13) 0.0245(4) Uani 1 1 d .
H4 H 0.434 0.3434 0.0325 0.029 Uiso 1 1 calc R
C5 C 0.57724(15) 0.1752(4) 0.17505(14) 0.0274(4) Uani 1 1 d .
H5 H 0.6245 0.0905 0.1384 0.033 Uiso 1 1 calc R
C6 C 0.62236(14) 0.1460(4) 0.29075(14) 0.0252(4) Uani 1 1 d .
H6 H 0.7005 0.0457 0.3336 0.03 Uiso 1 1 calc R
H1 H 0.649(2) 0.129(6) 0.4895(19) 0.052(7) Uiso 1 1 d .
H2 H 0.405(2) 0.582(6) 0.397(2) 0.052(6) Uiso 1 1 d .
H3 H 0.257(2) 0.705(6) 0.1461(19) 0.053(7) Uiso 1 1 d .

loop_
_atom_site_aniso_label
_atom_site_aniso_U_11
_atom_site_aniso_U_22
_atom_site_aniso_U_33
_atom_site_aniso_U_23
_atom_site_aniso_U_13
_atom_site_aniso_U_12
O3 0.0197(6) 0.0355(6) 0.0163(6) 0.0000(4) 0.0041(5) -0.0007(5)
O2 0.0191(6) 0.0396(7) 0.0147(6) -0.0034(5) 0.0057(5) 0.0019(5)
O1 0.0254(7) 0.0495(8) 0.0187(6) 0.0022(5) 0.0040(5) 0.0120(6)
C1 0.0220(8) 0.0232(8) 0.0179(8) -0.0011(6) 0.0055(6) -0.0030(7)
C2 0.0189(8) 0.0209(8) 0.0210(8) -0.0041(6) 0.0093(6) -0.0044(6)
C6 0.0193(8) 0.0244(8) 0.0318(9) -0.0027(7) 0.0103(7) -0.0013(6)
C3 0.0179(8) 0.0225(8) 0.0188(8) -0.0016(6) 0.0051(6) -0.0062(6)
C5 0.0301(9) 0.0267(8) 0.0337(9) -0.0071(7) 0.0209(8) -0.0056(7)
C4 0.0288(9) 0.0277(9) 0.0203(8) -0.0044(6) 0.0129(7) -0.0079(7)

loop_
_atom_type_symbol
_atom_type_description
_atom_type_scat_dispersion_real
_atom_type_scat_dispersion_imag
_atom_type_scat_source
C C 0.0033 0.0016 'International Tables Vol C Tables 4.2.6.8 and 6.1.1.4'
H H 0 0 'International Tables Vol C Tables 4.2.6.8 and 6.1.1.4'
O O 0.0106 0.006 'International Tables Vol C Tables 4.2.6.8 and 6.1.1.4'

loop_
_geom_angle_atom_site_label_1
_geom_angle_atom_site_label_2
_geom_angle_atom_site_label_3
_geom_angle
O1 C1 C2 115.72(14)
O1 C1 C6 123.78(14)
C2 C1 C6 120.50(14)
O2 C2 C1 122.63(13)
O2 C2 C3 117.71(13)
C1 C2 C3 119.66(14)
C5 C6 C1 119.09(15)
O3 C3 C4 119.38(13)
O3 C3 C2 120.34(13)
C4 C3 C2 120.29(14)
C4 C5 C6 120.97(15)
C3 C4 C5 119.46(14)

loop_
_geom_bond_atom_site_label_1
_geom_bond_atom_site_label_2
_geom_bond_distance
O3 C3 1.3761(19)
O2 C2 1.3787(18)
O1 C1 1.3733(19)
C1 C2 1.385(2)
C1 C6 1.388(2)
C2 C3 1.388(2)
C6 C5 1.384(2)
C3 C4 1.383(2)
C5 C4 1.384(2)

loop_
_geom_torsion_atom_site_label_1
_geom_torsion_atom_site_label_2
_geom_torsion_atom_site_label_3
_geom_torsion_atom_site_label_4
_geom_torsion
O1 C1 C2 O2 -0.8(2)
C6 C1 C2 O2 179.09(13)
O1 C1 C2 C3 179.72(13)
C6 C1 C2 C3 -0.4(2)
O1 C1 C6 C5 178.93(14)
C2 C1 C6 C5 -1.0(2)
O2 C2 C3 O3 2.1(2)
C1 C2 C3 O3 -178.45(13)
O2 C2 C3 C4 -177.77(13)
C1 C2 C3 C4 1.7(2)
C1 C6 C5 C4 1.0(2)
O3 C3 C4 C5 178.48(13)
C2 C3 C4 C5 -1.7(2)
C6 C5 C4 C3 0.3(2)
